data_1576482
loop_
_publ_author_name
'Yamamoto, Daiki'
'Yamasaki, Shun'
'Hashimoto, Takuya'

_publ_section_title
;
 Se-catalyzed enantioselective lactamization enabled by a
 <i>N</i>-fluorosulfonyl group: total synthesis of diaporisoindole A.
;
_journal_issue 6
_journal_name_full 'Chemical science'
_journal_page_first 3313
_journal_page_last 3319
_journal_paper_doi 10.1039/d5sc08502k
_journal_volume 17
_journal_year 2026
_chemical_absolute_configuration ad
_chemical_formula_moiety 'C10 H8 F N O3 S'
_chemical_formula_sum 'C10 H8 F N O3 S'
_chemical_formula_weight 241.23
_space_group_crystal_system monoclinic
_space_group_IT_number 4
_space_group_name_Hall 'P 2yb'
_space_group_name_H-M_alt 'P 1 21 1'
_atom_sites_solution_hydrogens geom
_atom_sites_solution_primary dual
_audit_creation_date 2025-08-25
_audit_creation_method
;
Olex2 1.5
(compiled 2025.07.13 svn.rb7424aed for OlexSys, GUI svn.r7314)
;
_audit_update_record
;
2025-08-25 deposited with the CCDC.	2025-12-15 downloaded from the CCDC.
;
_cell_angle_alpha 90
_cell_angle_beta 109.895(9)
_cell_angle_gamma 90
_cell_formula_units_Z 2
_cell_length_a 7.4669(6)
_cell_length_b 7.9789(5)
_cell_length_c 9.3340(8)
_cell_measurement_reflns_used 2823
_cell_measurement_temperature 169.99(10)
_cell_measurement_theta_max 29.6530
_cell_measurement_theta_min 3.8330
_cell_volume 522.91(8)
_computing_cell_refinement 'CrysAlisPro 1.171.42.72a (Rigaku OD, 2022)'
_computing_data_collection 'CrysAlisPro 1.171.42.72a (Rigaku OD, 2022)'
_computing_data_reduction 'CrysAlisPro 1.171.42.72a (Rigaku OD, 2022)'
_computing_molecular_graphics 'Olex2 1.5 (Dolomanov et al., 2009)'
_computing_publication_material 'Olex2 1.5 (Dolomanov et al., 2009)'
_computing_structure_refinement 'SHELXL 2019/3 (Sheldrick, 2015)'
_computing_structure_solution 'SHELXT  (Sheldrick, 2015)'
_diffrn_ambient_environment N~2~
_diffrn_ambient_temperature 169.99(10)
_diffrn_detector 'Hybrid Pixel Array Detector'
_diffrn_detector_area_resol_mean 10.0000
_diffrn_detector_type HyPix
_diffrn_measured_fraction_theta_full 1.000
_diffrn_measured_fraction_theta_max 0.806
_diffrn_measurement_details
;
List of Runs (angles in degrees, time in seconds):

  # Type    Start    End  Width  t~exp~   \w     \q     \k     \f   Frames
#--------------------------------------------------------------------------
  1  \w    -20.00  37.00   0.50    3.89    --    4.95 -99.00 -30.00  114
  2  \w    -16.00  25.00   0.50    3.89    --   -5.34 -99.00-120.00   82
  3  \w    -35.00  -8.00   0.50    3.89    --    4.95 -19.00-120.00   54
  4  \w    -65.00  -2.00   0.50    3.89    --   -5.34 -22.00 -58.00  126
  5  \w    -17.00  70.00   0.50    3.89    --   -5.34  22.00 107.00  174
;
_diffrn_measurement_device 'four-circle diffractometer'
_diffrn_measurement_device_type 'XtaLAB Synergy, Dualflex, HyPix'
_diffrn_measurement_method '\w scans'
_diffrn_orient_matrix_type 'CrysAlisPro convention (1999,Acta A55,543-557)'
_diffrn_orient_matrix_UB_11 0.0762867000
_diffrn_orient_matrix_UB_12 0.0236197000
_diffrn_orient_matrix_UB_13 -0.0247330000
_diffrn_orient_matrix_UB_21 0.0596483000
_diffrn_orient_matrix_UB_22 0.0105778000
_diffrn_orient_matrix_UB_23 0.0769061000
_diffrn_orient_matrix_UB_31 0.0287017000
_diffrn_orient_matrix_UB_32 -0.0850508000
_diffrn_orient_matrix_UB_33 0.0027730000
_diffrn_radiation_monochromator mirror
_diffrn_radiation_probe x-ray
_diffrn_radiation_type 'Mo K\a'
_diffrn_radiation_wavelength 0.71073
_diffrn_reflns_av_R_equivalents 0.0299
_diffrn_reflns_av_unetI/netI 0.0414
_diffrn_reflns_Laue_measured_fraction_full 1.000
_diffrn_reflns_Laue_measured_fraction_max 0.806
_diffrn_reflns_limit_h_max 9
_diffrn_reflns_limit_h_min -9
_diffrn_reflns_limit_k_max 10
_diffrn_reflns_limit_k_min -9
_diffrn_reflns_limit_l_max 12
_diffrn_reflns_limit_l_min -12
_diffrn_reflns_number 4923
_diffrn_reflns_point_group_measured_fraction_full 0.952
_diffrn_reflns_point_group_measured_fraction_max 0.734
_diffrn_reflns_theta_full 25.242
_diffrn_reflns_theta_max 30.569
_diffrn_reflns_theta_min 2.320
_diffrn_source 'micro-focus sealed X-ray tube'
_diffrn_source_type 'PhotonJet (Mo) X-ray Source'
_exptl_absorpt_coefficient_mu 0.314
_exptl_absorpt_correction_T_max 1.00000
_exptl_absorpt_correction_T_min 0.91548
_exptl_absorpt_correction_type multi-scan
_exptl_absorpt_process_details
;
CrysAlisPro 1.171.42.72a (Rigaku Oxford Diffraction, 2022)
Empirical absorption correction using spherical harmonics,
implemented in SCALE3 ABSPACK scaling algorithm.
;
_exptl_crystal_colour colourless
_exptl_crystal_colour_primary colourless
_exptl_crystal_density_diffrn 1.532
_exptl_crystal_description block
_exptl_crystal_F_000 248
_exptl_crystal_size_max 0.25
_exptl_crystal_size_mid 0.1
_exptl_crystal_size_min 0.05
_refine_diff_density_max 0.176
_refine_diff_density_min -0.255
_refine_diff_density_rms 0.045
_refine_ls_abs_structure_details
;
 Flack x determined using 795 quotients [(I+)-(I-)]/[(I+)+(I-)]
 (Parsons, Flack and Wagner, Acta Cryst. B69 (2013) 249-259).
;
_refine_ls_abs_structure_Flack 0.08(5)
_refine_ls_extinction_method none
_refine_ls_goodness_of_fit_ref 1.059
_refine_ls_hydrogen_treatment constr
_refine_ls_matrix_type full
_refine_ls_number_parameters 145
_refine_ls_number_reflns 2356
_refine_ls_number_restraints 1
_refine_ls_restrained_S_all 1.059
_refine_ls_R_factor_all 0.0412
_refine_ls_R_factor_gt 0.0358
_refine_ls_shift/su_max 0.000
_refine_ls_shift/su_mean 0.000
_refine_ls_structure_factor_coef Fsqd
_refine_ls_weighting_details 'w=1/[\s^2^(Fo^2^)+(0.0399P)^2^] where P=(Fo^2^+2Fc^2^)/3'
_refine_ls_weighting_scheme calc
_refine_ls_wR_factor_gt 0.0792
_refine_ls_wR_factor_ref 0.0821
_reflns_Friedel_coverage 0.711
_reflns_Friedel_fraction_full 0.896
_reflns_Friedel_fraction_max 0.653
_reflns_number_gt 2118
_reflns_number_total 2356
_reflns_threshold_expression 'I > 2\s(I)'
_cod_data_source_file d5sc08502k2.cif
_cod_data_source_block exp_121_auto
_cod_original_cell_volume 522.91(7)
_cod_database_code 1576482
_shelx_shelxl_version_number 2019/3
_chemical_oxdiff_formula 'C10 H8 F1 N1 O3 S1'
_shelx_space_group_comment
;
The symmetry employed for this shelxl refinement is uniquely defined
by the following loop, which should always be used as a source of
symmetry information in preference to the above space-group names.
They are only intended as comments.
;
_olex2_refinement_description
;
1. Fixed Uiso
 At 1.2 times of:
  All C(H) groups
2.a Ternary CH refined with riding coordinates:
 C7(H7)
2.b Aromatic/amide H refined with riding coordinates:
 C6(H6), C2(H2), C8(H8), C5(H5), C4(H4), C3(H3), C9(H9)
;
_olex2_submission_special_instructions 'No special instructions were received'
_oxdiff_exptl_absorpt_empirical_details
;
Empirical correction (ABSPACK) includes:
- Absorption correction using spherical harmonics
- Frame scaling
;
_oxdiff_exptl_absorpt_empirical_full_max 1.127
_oxdiff_exptl_absorpt_empirical_full_min 0.798

loop_
_space_group_symop_operation_xyz
'x, y, z'
'-x, y+1/2, -z'

loop_
_atom_site_label
_atom_site_type_symbol
_atom_site_fract_x
_atom_site_fract_y
_atom_site_fract_z
_atom_site_U_iso_or_equiv
_atom_site_adp_type
_atom_site_occupancy
_atom_site_site_symmetry_order
_atom_site_calc_flag
_atom_site_refinement_flags_posn
_atom_site_refinement_flags_adp
_atom_site_refinement_flags_occupancy
_atom_site_disorder_assembly
_atom_site_disorder_group
S1 S 0.51109(10) 0.71178(8) 0.83032(8) 0.03108(19) Uani 1 1 d . . . . .
O13 O 0.3841(3) 0.7670(3) 0.6897(3) 0.0351(5) Uani 1 1 d . . . . .
N11 N 0.6287(3) 0.5546(3) 0.8001(3) 0.0272(5) Uani 1 1 d . . . . .
O16 O 0.8497(4) 0.5198(3) 1.0432(2) 0.0491(6) Uani 1 1 d . . . . .
O17 O 0.6379(4) 0.8261(3) 0.9307(3) 0.0667(9) Uani 1 1 d . . . . .
F1 F 0.3944(4) 0.6318(3) 0.9170(3) 0.0786(9) Uani 1 1 d . . . . .
C1 C 0.4050(4) 0.3851(3) 0.5870(3) 0.0215(5) Uani 1 1 d . . . . .
C6 C 0.2844(4) 0.4082(3) 0.4376(3) 0.0247(6) Uani 1 1 d . . . . .
H6 H 0.315202 0.488367 0.374405 0.030 Uiso 1 1 calc R U . . .
C7 C 0.5916(4) 0.4815(3) 0.6470(3) 0.0231(5) Uani 1 1 d . . . . .
H7 H 0.594980 0.571181 0.573137 0.028 Uiso 1 1 calc R U . . .
C2 C 0.3581(5) 0.2673(3) 0.6787(3) 0.0299(6) Uani 1 1 d . . . . .
H2 H 0.439749 0.250880 0.780849 0.036 Uiso 1 1 calc R U . . .
C8 C 0.7614(4) 0.3691(4) 0.6780(3) 0.0290(6) Uani 1 1 d . . . . .
H8 H 0.787386 0.304480 0.601867 0.035 Uiso 1 1 calc R U . . .
C10 C 0.7948(5) 0.4857(4) 0.9107(3) 0.0347(7) Uani 1 1 d . . . . .
C5 C 0.1186(4) 0.3138(3) 0.3808(3) 0.0300(6) Uani 1 1 d . . . . .
H5 H 0.036053 0.329743 0.278833 0.036 Uiso 1 1 calc R U . . .
C4 C 0.0737(4) 0.1970(4) 0.4723(3) 0.0330(6) Uani 1 1 d . . . . .
H4 H -0.039135 0.132089 0.432838 0.040 Uiso 1 1 calc R U . . .
C3 C 0.1925(4) 0.1741(3) 0.6210(4) 0.0339(7) Uani 1 1 d . . . . .
H3 H 0.160515 0.094212 0.683851 0.041 Uiso 1 1 calc R U . . .
C9 C 0.8715(5) 0.3697(4) 0.8234(4) 0.0364(7) Uani 1 1 d . . . . .
H9 H 0.983746 0.304522 0.865206 0.044 Uiso 1 1 calc R U . . .

loop_
_atom_site_aniso_label
_atom_site_aniso_U_11
_atom_site_aniso_U_22
_atom_site_aniso_U_33
_atom_site_aniso_U_23
_atom_site_aniso_U_13
_atom_site_aniso_U_12
S1 0.0425(4) 0.0251(3) 0.0248(3) -0.0027(3) 0.0103(3) 0.0032(3)
O13 0.0353(13) 0.0358(11) 0.0322(12) 0.0003(8) 0.0088(10) 0.0090(8)
N11 0.0315(13) 0.0234(12) 0.0203(12) -0.0026(9) 0.0004(10) 0.0025(9)
O16 0.0618(17) 0.0458(13) 0.0229(12) -0.0011(10) -0.0072(11) 0.0041(11)
O17 0.0692(19) 0.0381(14) 0.0633(18) -0.0291(12) -0.0160(15) 0.0123(12)
F1 0.112(2) 0.0697(15) 0.090(2) 0.0312(14) 0.0803(18) 0.0263(15)
C1 0.0215(13) 0.0214(12) 0.0215(13) -0.0048(9) 0.0071(10) 0.0013(9)
C6 0.0286(15) 0.0202(12) 0.0243(14) -0.0003(10) 0.0079(11) 0.0041(10)
C7 0.0253(14) 0.0231(12) 0.0193(13) -0.0014(9) 0.0055(11) -0.0011(10)
C2 0.0352(17) 0.0336(15) 0.0210(14) 0.0006(10) 0.0097(12) -0.0029(11)
C8 0.0254(14) 0.0272(14) 0.0338(16) -0.0031(11) 0.0092(12) -0.0022(11)
C10 0.0374(17) 0.0266(14) 0.0284(17) 0.0022(11) -0.0040(14) 0.0008(12)
C5 0.0241(15) 0.0281(14) 0.0309(16) -0.0068(11) 0.0006(12) 0.0054(10)
C4 0.0204(13) 0.0303(15) 0.0487(18) -0.0090(14) 0.0123(12) -0.0030(12)
C3 0.0349(17) 0.0311(17) 0.0429(18) -0.0019(12) 0.0229(14) -0.0051(11)
C9 0.0334(16) 0.0265(14) 0.0421(18) 0.0015(12) 0.0035(14) 0.0046(12)

loop_
_atom_type_symbol
_atom_type_description
_atom_type_scat_dispersion_real
_atom_type_scat_dispersion_imag
_atom_type_scat_source
C C 0.0033 0.0016 'International Tables Vol C Tables 4.2.6.8 and 6.1.1.4'
H H 0.0000 0.0000 'International Tables Vol C Tables 4.2.6.8 and 6.1.1.4'
F F 0.0171 0.0103 'International Tables Vol C Tables 4.2.6.8 and 6.1.1.4'
N N 0.0061 0.0033 'International Tables Vol C Tables 4.2.6.8 and 6.1.1.4'
O O 0.0106 0.0060 'International Tables Vol C Tables 4.2.6.8 and 6.1.1.4'
S S 0.1246 0.1234 'International Tables Vol C Tables 4.2.6.8 and 6.1.1.4'

loop_
_geom_angle_atom_site_label_1
_geom_angle_atom_site_label_2
_geom_angle_atom_site_label_3
_geom_angle
_geom_angle_site_symmetry_1
_geom_angle_site_symmetry_3
_geom_angle_publ_flag
O13 S1 N11 108.43(12) . . ?
O13 S1 O17 120.24(15) . . ?
O13 S1 F1 107.63(15) . . ?
O17 S1 N11 109.64(14) . . ?
O17 S1 F1 107.14(19) . . ?
F1 S1 N11 102.26(13) . . ?
C7 N11 S1 122.83(17) . . ?
C10 N11 S1 124.37(19) . . ?
C10 N11 C7 112.3(2) . . ?
C6 C1 C7 120.1(2) . . ?
C6 C1 C2 119.5(2) . . ?
C2 C1 C7 120.3(2) . . ?
C1 C6 H6 120.0 . . ?
C5 C6 C1 119.9(3) . . ?
C5 C6 H6 120.0 . . ?
N11 C7 C1 113.7(2) . . ?
N11 C7 H7 110.1 . . ?
N11 C7 C8 100.4(2) . . ?
C1 C7 H7 110.1 . . ?
C8 C7 C1 112.2(2) . . ?
C8 C7 H7 110.1 . . ?
C1 C2 H2 120.0 . . ?
C3 C2 C1 120.1(3) . . ?
C3 C2 H2 120.0 . . ?
C7 C8 H8 123.7 . . ?
C9 C8 C7 112.6(3) . . ?
C9 C8 H8 123.7 . . ?
N11 C10 C9 104.3(2) . . ?
O16 C10 N11 124.7(3) . . ?
O16 C10 C9 130.9(3) . . ?
C6 C5 H5 119.9 . . ?
C4 C5 C6 120.1(3) . . ?
C4 C5 H5 119.9 . . ?
C5 C4 H4 119.9 . . ?
C5 C4 C3 120.2(3) . . ?
C3 C4 H4 119.9 . . ?
C2 C3 H3 119.9 . . ?
C4 C3 C2 120.2(3) . . ?
C4 C3 H3 119.9 . . ?
C8 C9 C10 110.3(3) . . ?
C8 C9 H9 124.9 . . ?
C10 C9 H9 124.9 . . ?

loop_
_geom_bond_atom_site_label_1
_geom_bond_atom_site_label_2
_geom_bond_distance
_geom_bond_site_symmetry_2
_geom_bond_publ_flag
S1 O13 1.403(2) . ?
S1 N11 1.611(2) . ?
S1 O17 1.415(2) . ?
S1 F1 1.517(2) . ?
N11 C7 1.479(3) . ?
N11 C10 1.426(4) . ?
O16 C10 1.195(4) . ?
C1 C6 1.391(4) . ?
C1 C7 1.521(3) . ?
C1 C2 1.394(4) . ?
C6 H6 0.9500 . ?
C6 C5 1.391(4) . ?
C7 H7 1.0000 . ?
C7 C8 1.499(4) . ?
C2 H2 0.9500 . ?
C2 C3 1.385(4) . ?
C8 H8 0.9500 . ?
C8 C9 1.325(4) . ?
C10 C9 1.472(5) . ?
C5 H5 0.9500 . ?
C5 C4 1.380(4) . ?
C4 H4 0.9500 . ?
C4 C3 1.382(4) . ?
C3 H3 0.9500 . ?
C9 H9 0.9500 . ?

loop_
_geom_torsion_atom_site_label_1
_geom_torsion_atom_site_label_2
_geom_torsion_atom_site_label_3
_geom_torsion_atom_site_label_4
_geom_torsion
_geom_torsion_site_symmetry_1
_geom_torsion_site_symmetry_2
_geom_torsion_site_symmetry_3
_geom_torsion_site_symmetry_4
_geom_torsion_publ_flag
S1 N11 C7 C1 -71.4(3) . . . . ?
S1 N11 C7 C8 168.62(19) . . . . ?
S1 N11 C10 O16 11.4(5) . . . . ?
S1 N11 C10 C9 -169.2(2) . . . . ?
O13 S1 N11 C7 -3.5(3) . . . . ?
O13 S1 N11 C10 167.4(2) . . . . ?
N11 C7 C8 C9 2.9(3) . . . . ?
N11 C10 C9 C8 -0.6(3) . . . . ?
O16 C10 C9 C8 178.8(4) . . . . ?
O17 S1 N11 C7 -136.5(2) . . . . ?
O17 S1 N11 C10 34.3(3) . . . . ?
F1 S1 N11 C7 110.0(2) . . . . ?
F1 S1 N11 C10 -79.1(3) . . . . ?
C1 C6 C5 C4 -0.2(4) . . . . ?
C1 C7 C8 C9 -118.2(3) . . . . ?
C1 C2 C3 C4 0.3(4) . . . . ?
C6 C1 C7 N11 134.9(2) . . . . ?
C6 C1 C7 C8 -112.0(3) . . . . ?
C6 C1 C2 C3 0.0(4) . . . . ?
C6 C5 C4 C3 0.5(4) . . . . ?
C7 N11 C10 O16 -176.9(3) . . . . ?
C7 N11 C10 C9 2.6(3) . . . . ?
C7 C1 C6 C5 176.8(2) . . . . ?
C7 C1 C2 C3 -176.8(2) . . . . ?
C7 C8 C9 C10 -1.5(4) . . . . ?
C2 C1 C6 C5 -0.1(4) . . . . ?
C2 C1 C7 N11 -48.2(3) . . . . ?
C2 C1 C7 C8 64.8(3) . . . . ?
C10 N11 C7 C1 116.7(2) . . . . ?
C10 N11 C7 C8 -3.2(3) . . . . ?
C5 C4 C3 C2 -0.6(4) . . . . ?
